data_4088293
loop_
_publ_author_name
'Leopold, Hendrik'
'Tronnier, Alexander'
'Wagenblast, Gerhard'
'M\"unster, Ingo'
'Strassner, Thomas'

_publ_section_title
;
 Photoluminescence of a New Material: Cyclometalated C&#x2227;C*
 Thiazole-2-ylidene Platinum(II) Complexes
;
_journal_issue 7
_journal_name_full Organometallics
_journal_page_first 959
_journal_paper_doi 10.1021/acs.organomet.5b00991
_journal_volume 35
_journal_year 2016
_chemical_compound_source 'see text'
_chemical_formula_moiety 'C16 H16 Br N O2 Pt S'
_chemical_formula_sum 'C16 H16 Br N O2 Pt S'
_chemical_formula_weight 561.35
_chemical_melting_point 551
_space_group_IT_number 14
_space_group_name_Hall '-P 2ybc'
_space_group_name_H-M_alt 'P 1 21/c 1'
_symmetry_cell_setting monoclinic
_symmetry_Int_Tables_number 14
_symmetry_space_group_name_Hall '-P 2ybc'
_symmetry_space_group_name_H-M 'P 1 21/c 1'
_atom_sites_solution_hydrogens geom
_atom_sites_solution_primary direct
_atom_sites_solution_secondary difmap
_cell_angle_alpha 90
_cell_angle_beta 121.46(3)
_cell_angle_gamma 90
_cell_formula_units_Z 4
_cell_length_a 11.518(3)
_cell_length_b 7.5600(11)
_cell_length_c 21.820(3)
_cell_measurement_reflns_used 994
_cell_measurement_temperature 198
_cell_measurement_theta_max 25.514
_cell_measurement_theta_min 2.073
_cell_volume 1620.7(7)
_computing_cell_refinement 'Dirax/lsq (Duisenberg, 1992)'
_computing_data_collection 'Collect (Nonius BV, 1999)'
_computing_data_reduction 'EvalCCD (Duisenberg et al., 2003)'
_computing_molecular_graphics 'PLATON(Spek,2011),ORTEP(Farrugia, L. J. 1997),MERCURY(van de Streek, J. 2006)'
_computing_publication_material 'PLATON (Spek, 2011), enCIFer (Allen, 2004)'
_computing_structure_refinement 'SHELXL97 (Sheldrick, 1997), SHELXLE (Huebschle, 2011)'
_computing_structure_solution 'SIR97 (Altomare et al., 1999)'
_diffrn_ambient_temperature 198
_diffrn_detector 'CCD plate'
_diffrn_detector_area_resol_mean 9
_diffrn_measured_fraction_theta_full 1.000
_diffrn_measured_fraction_theta_max 1.000
_diffrn_measurement_device '95mm CCD camera on \k-goniostat'
_diffrn_measurement_device_type 'Bruker KappaCCD'
_diffrn_measurement_method 'phi- and omega-rotation'
_diffrn_radiation_monochromator graphite
_diffrn_radiation_probe x-ray
_diffrn_radiation_source 'fine-focus sealed tube'
_diffrn_radiation_type MoK\a
_diffrn_radiation_wavelength 0.71073
_diffrn_reflns_av_R_equivalents 0.0864
_diffrn_reflns_av_unetI/netI 0.0494
_diffrn_reflns_limit_h_max 13
_diffrn_reflns_limit_h_min -13
_diffrn_reflns_limit_k_max 9
_diffrn_reflns_limit_k_min -8
_diffrn_reflns_limit_l_max 26
_diffrn_reflns_limit_l_min -26
_diffrn_reflns_number 28118
_diffrn_reflns_reduction_process
;
;
_diffrn_reflns_theta_full 25.51
_diffrn_reflns_theta_max 25.51
_diffrn_reflns_theta_min 2.07
_exptl_absorpt_coefficient_mu 11.257
_exptl_absorpt_correction_T_max 0.033
_exptl_absorpt_correction_T_min 0.014
_exptl_absorpt_correction_type multi-scan
_exptl_absorpt_process_details 'SADABS 2.10.(Sheldrick,Bruker AXS Inc.,2002)'
_exptl_crystal_colour green
_exptl_crystal_density_diffrn 2.301
_exptl_crystal_density_method 'Not Measured'
_exptl_crystal_description fragment
_exptl_crystal_F_000 1056
_exptl_crystal_size_max 0.590
_exptl_crystal_size_mid 0.410
_exptl_crystal_size_min 0.220
_refine_diff_density_max 1.249
_refine_diff_density_min -1.845
_refine_diff_density_rms 0.330
_refine_ls_extinction_method none
_refine_ls_goodness_of_fit_ref 1.211
_refine_ls_hydrogen_treatment constr
_refine_ls_matrix_type full
_refine_ls_number_parameters 185
_refine_ls_number_reflns 3013
_refine_ls_number_restraints 0
_refine_ls_restrained_S_all 1.211
_refine_ls_R_factor_all 0.0848
_refine_ls_R_factor_gt 0.0411
_refine_ls_shift/su_max 0.000
_refine_ls_shift/su_mean 0.000
_refine_ls_structure_factor_coef Fsqd
_refine_ls_weighting_details 'calc w=1/[\s^2^(Fo^2^)+(0.0519P)^2^+13.4757P] where P=(Fo^2^+2Fc^2^)/3'
_refine_ls_weighting_scheme calc
_refine_ls_wR_factor_gt 0.1018
_refine_ls_wR_factor_ref 0.1219
_reflns_number_gt 2040
_reflns_number_total 3013
_reflns_threshold_expression I>2\s(I)
_cod_data_source_file om5b00991_si_002.cif
_cod_data_source_block compound_26
_cod_depositor_comments
;
The following automatic conversions were performed:

data item '_symmetry_cell_setting' value 'Monoclinic' was changed to
'monoclinic' in accordance with the
/home/saulius/struct/COD-crude-data/automatic-downloads/DataCite-retrospective/ACS/depositions/lib/dictionaries/cif_core.dic
dictionary named 'cif_core.dic' version 2.4.2 last updated on
2011-04-26.

Automatic conversion script
Id: cif_fix_values 6909 2019-04-08 15:41:33Z antanas 
;
_cod_original_sg_symbol_H-M 'P 21/c'
_cod_database_code 4088293

loop_
_symmetry_equiv_pos_site_id
_symmetry_equiv_pos_as_xyz
1 x,y,z
2 -x,1/2+y,1/2-z
3 -x,-y,-z
4 x,1/2-y,1/2+z

loop_
_atom_site_aniso_label
_atom_site_aniso_U_11
_atom_site_aniso_U_22
_atom_site_aniso_U_33
_atom_site_aniso_U_23
_atom_site_aniso_U_13
_atom_site_aniso_U_12
Pt1 0.0135(2) 0.0144(2) 0.0231(2) 0.0001(2) 0.0071(2) 0.0024(2)
Br1 0.0612(10) 0.0293(7) 0.0632(10) -0.0048(7) 0.0515(9) -0.0025(7)
S1 0.0235(16) 0.0323(17) 0.0313(17) 0.0039(13) 0.0162(14) 0.0070(13)
O1 0.017(4) 0.017(4) 0.025(4) 0.002(3) 0.009(4) 0.002(3)
O2 0.023(4) 0.024(4) 0.038(5) 0.003(4) 0.016(4) 0.002(4)
N1 0.015(5) 0.025(5) 0.019(5) -0.002(4) 0.007(4) -0.001(4)
C1 0.024(6) 0.022(6) 0.029(6) -0.008(5) 0.018(6) -0.004(5)
C2 0.015(6) 0.016(6) 0.020(6) 0.000(4) 0.005(5) -0.001(4)
C3 0.033(7) 0.013(6) 0.037(7) 0.005(5) 0.016(6) 0.008(5)
C4 0.024(6) 0.030(7) 0.021(6) 0.005(5) 0.014(5) -0.001(5)
C5 0.039(8) 0.048(8) 0.035(7) 0.021(7) 0.020(6) 0.009(7)
C6 0.017(3) 0.013(3) 0.025(4) 0.000(3) 0.001(3) 0.001(3)
C7 0.017(3) 0.013(3) 0.025(4) 0.000(3) 0.001(3) 0.001(3)
C8 0.024(6) 0.013(6) 0.034(7) 0.000(5) 0.013(6) -0.004(5)
C9 0.027(6) 0.026(6) 0.026(6) -0.005(5) 0.019(6) -0.008(5)
C10 0.027(7) 0.027(6) 0.032(7) -0.005(5) 0.015(6) 0.007(5)
C11 0.017(3) 0.013(3) 0.025(4) 0.000(3) 0.001(3) 0.001(3)
C12 0.041(8) 0.023(7) 0.050(9) 0.002(6) 0.029(7) 0.009(6)
C13 0.024(7) 0.033(7) 0.035(7) -0.009(6) 0.015(6) -0.007(6)
C14 0.020(4) 0.020(5) 0.030(5) 0.005(4) 0.003(4) 0.004(4)
C15 0.020(4) 0.020(5) 0.030(5) 0.005(4) 0.003(4) 0.004(4)
C16 0.021(7) 0.026(6) 0.045(8) 0.018(6) 0.017(6) 0.006(5)

loop_
_atom_site_label
_atom_site_type_symbol
_atom_site_thermal_displace_type
_atom_site_fract_x
_atom_site_fract_y
_atom_site_fract_z
_atom_site_occupancy
_atom_site_U_iso_or_equiv
_atom_site_calc_flag
_atom_site_refinement_flags
Pt1 Pt Uani 0.28814(4) 0.24534(6) 0.11569(2) 1.000 0.0182(1) d .
Br1 Br Uani -0.02448(15) 0.51817(17) 0.23642(8) 1.000 0.0421(5) d .
S1 S Uani 0.3464(3) 0.4426(4) 0.00023(16) 1.000 0.0281(10) d .
O1 O Uani 0.4143(7) 0.0802(9) 0.0999(4) 1.000 0.021(2) d .
O2 O Uani 0.2880(8) 0.0698(10) 0.1867(4) 1.000 0.028(3) d .
N1 N Uani 0.2000(9) 0.5704(12) 0.0409(5) 1.000 0.021(3) d .
C1 C Uani 0.2747(12) 0.4248(14) 0.0509(6) 1.000 0.023(3) d .
C2 C Uani 0.1987(11) 0.6987(14) -0.0066(6) 1.000 0.019(3) d .
C3 C Uani 0.1208(12) 0.8683(14) -0.0237(7) 1.000 0.029(4) d .
C4 C Uani 0.2737(11) 0.6473(16) -0.0329(6) 1.000 0.024(4) d .
C5 C Uani 0.3019(14) 0.7453(17) -0.0835(7) 1.000 0.040(4) d .
C6 C Uani 0.1381(11) 0.5704(14) 0.0831(6) 1.000 0.0231(19) d .
C7 C Uani 0.1737(11) 0.4170(14) 0.1272(6) 1.000 0.0231(19) d .
C8 C Uani 0.1224(11) 0.4038(14) 0.1726(6) 1.000 0.025(4) d .
C9 C Uani 0.0418(12) 0.5360(15) 0.1732(6) 1.000 0.024(3) d .
C10 C Uani 0.0037(12) 0.6834(16) 0.1300(6) 1.000 0.029(4) d .
C11 C Uani 0.0548(11) 0.6987(14) 0.0844(6) 1.000 0.0231(19) d .
C12 C Uani 0.5660(14) -0.1508(16) 0.1194(7) 1.000 0.036(5) d .
C13 C Uani 0.4651(12) -0.0647(16) 0.1331(7) 1.000 0.031(4) d .
C14 C Uani 0.4346(12) -0.1423(15) 0.1813(6) 1.000 0.028(3) d .
C15 C Uani 0.3533(12) -0.0766(15) 0.2047(6) 1.000 0.028(3) d .
C16 C Uani 0.3400(12) -0.1768(16) 0.2602(7) 1.000 0.031(4) d .
H3A H Uiso 0.15580 0.93850 0.02020 1.000 0.0430 c R
H3B H Uiso 0.02420 0.84240 -0.04360 1.000 0.0430 c R
H3C H Uiso 0.13140 0.93510 -0.05900 1.000 0.0430 c R
H5A H Uiso 0.21630 0.79090 -0.12390 1.000 0.0610 c R
H5B H Uiso 0.34400 0.66490 -0.10160 1.000 0.0610 c R
H5C H Uiso 0.36370 0.84410 -0.05820 1.000 0.0610 c R
H8 H Uiso 0.14330 0.30350 0.20290 1.000 0.0300 c R
H10 H Uiso -0.05450 0.77080 0.13100 1.000 0.0350 c R
H11 H Uiso 0.03160 0.79900 0.05400 1.000 0.0270 c R
H12A H Uiso 0.53980 -0.13010 0.06940 1.000 0.0530 c R
H12B H Uiso 0.56800 -0.27830 0.12800 1.000 0.0530 c R
H12C H Uiso 0.65650 -0.10060 0.15170 1.000 0.0530 c R
H14 H Uiso 0.47510 -0.25430 0.20010 1.000 0.0340 c R
H16A H Uiso 0.26220 -0.13100 0.26200 1.000 0.0460 c R
H16B H Uiso 0.42330 -0.16230 0.30740 1.000 0.0460 c R
H16C H Uiso 0.32580 -0.30260 0.24760 1.000 0.0460 c R

loop_
_atom_type_symbol
_atom_type_description
_atom_type_scat_dispersion_real
_atom_type_scat_dispersion_imag
_atom_type_scat_source
C C 0.0033 0.0016 ' International Tables Vol C Tables 4.2.6.8 and 6.1.1.4'
H H 0.0000 0.0000 ' International Tables Vol C Tables 4.2.6.8 and 6.1.1.4'
Br Br -0.2901 2.4595 ' International Tables Vol C Tables 4.2.6.8 and 6.1.1.4'
N N 0.0061 0.0033 ' International Tables Vol C Tables 4.2.6.8 and 6.1.1.4'
O O 0.0106 0.0060 ' International Tables Vol C Tables 4.2.6.8 and 6.1.1.4'
Pt Pt -1.7033 8.3905 ' International Tables Vol C Tables 4.2.6.8 and 6.1.1.4'
S S 0.1246 0.1234 ' International Tables Vol C Tables 4.2.6.8 and 6.1.1.4'

loop_
_geom_angle_atom_site_label_1
_geom_angle_atom_site_label_2
_geom_angle_atom_site_label_3
_geom_angle
_geom_angle_publ_flag
O1 Pt1 O2 90.7(3) yes
O1 Pt1 C1 95.6(5) yes
O1 Pt1 C7 175.2(4) yes
O2 Pt1 C1 173.6(5) yes
O2 Pt1 C7 93.8(4) yes
C1 Pt1 C7 79.9(5) yes
C1 S1 C4 92.8(6) yes
Pt1 O1 C13 125.2(9) yes
Pt1 O2 C15 124.2(9) yes
C1 N1 C2 116.2(11) yes
C1 N1 C6 112.8(10) yes
C2 N1 C6 130.9(10) yes
Pt1 C1 S1 131.4(7) yes
Pt1 C1 N1 120.1(10) yes
S1 C1 N1 108.5(8) yes
N1 C2 C3 123.1(12) yes
N1 C2 C4 111.0(10) yes
C3 C2 C4 125.9(11) no
S1 C4 C2 111.5(9) yes
S1 C4 C5 120.4(10) yes
C2 C4 C5 128.1(12) no
N1 C6 C7 111.8(11) yes
N1 C6 C11 127.0(10) yes
C7 C6 C11 121.2(12) no
Pt1 C7 C6 115.4(10) yes
Pt1 C7 C8 127.3(8) yes
C6 C7 C8 117.3(11) no
C7 C8 C9 119.7(10) no
Br1 C9 C8 119.2(9) yes
Br1 C9 C10 116.8(10) yes
C8 C9 C10 124.1(13) no
C9 C10 C11 116.9(12) no
C6 C11 C10 120.9(11) no
O1 C13 C12 115.8(12) yes
O1 C13 C14 124.5(13) yes
C12 C13 C14 119.7(11) no
C13 C14 C15 128.0(11) no
O2 C15 C14 127.2(12) yes
O2 C15 C16 113.1(12) yes
C14 C15 C16 119.6(11) no
C2 C3 H3A 109.00 no
C2 C3 H3B 109.00 no
C2 C3 H3C 109.00 no
H3A C3 H3B 110.00 no
H3A C3 H3C 109.00 no
H3B C3 H3C 109.00 no
C4 C5 H5A 109.00 no
C4 C5 H5B 109.00 no
C4 C5 H5C 110.00 no
H5A C5 H5B 109.00 no
H5A C5 H5C 109.00 no
H5B C5 H5C 109.00 no
C7 C8 H8 120.00 no
C9 C8 H8 120.00 no
C9 C10 H10 122.00 no
C11 C10 H10 121.00 no
C6 C11 H11 120.00 no
C10 C11 H11 120.00 no
C13 C12 H12A 109.00 no
C13 C12 H12B 109.00 no
C13 C12 H12C 110.00 no
H12A C12 H12B 109.00 no
H12A C12 H12C 109.00 no
H12B C12 H12C 109.00 no
C13 C14 H14 116.00 no
C15 C14 H14 116.00 no
C15 C16 H16A 110.00 no
C15 C16 H16B 110.00 no
C15 C16 H16C 110.00 no
H16A C16 H16B 109.00 no
H16A C16 H16C 109.00 no
H16B C16 H16C 109.00 no

loop_
_geom_bond_atom_site_label_1
_geom_bond_atom_site_label_2
_geom_bond_distance
_geom_bond_publ_flag
Pt1 O1 2.076(8) yes
Pt1 O2 2.041(8) yes
Pt1 C1 1.907(11) yes
Pt1 C7 1.957(13) yes
Br1 C9 1.898(14) yes
S1 C1 1.696(15) yes
S1 C4 1.728(13) yes
O1 C13 1.275(14) yes
O2 C15 1.279(15) yes
N1 C1 1.343(16) yes
N1 C2 1.414(15) yes
N1 C6 1.429(17) yes
C2 C3 1.496(17) no
C2 C4 1.321(19) no
C4 C5 1.50(2) no
C6 C7 1.424(15) no
C6 C11 1.375(18) no
C7 C8 1.397(19) no
C8 C9 1.369(18) no
C9 C10 1.375(16) no
C10 C11 1.400(19) no
C12 C13 1.49(2) no
C13 C14 1.400(19) no
C14 C15 1.37(2) no
C15 C16 1.503(19) no
C3 H3A 0.9800 no
C3 H3B 0.9800 no
C3 H3C 0.9800 no
C5 H5A 0.9800 no
C5 H5B 0.9800 no
C5 H5C 0.9800 no
C8 H8 0.9500 no
C10 H10 0.9500 no
C11 H11 0.9500 no
C12 H12A 0.9800 no
C12 H12B 0.9800 no
C12 H12C 0.9800 no
C14 H14 0.9500 no
C16 H16A 0.9800 no
C16 H16B 0.9800 no
C16 H16C 0.9800 no

loop_
_geom_hbond_atom_site_label_D
_geom_hbond_atom_site_label_H
_geom_hbond_atom_site_label_A
_geom_hbond_distance_DH
_geom_hbond_distance_HA
_geom_hbond_distance_DA
_geom_hbond_angle_DHA
_geom_hbond_publ_flag
C8 H8 O2 0.9500 2.5800 3.082(15) 113.00 yes

loop_
_geom_torsion_atom_site_label_1
_geom_torsion_atom_site_label_2
_geom_torsion_atom_site_label_3
_geom_torsion_atom_site_label_4
_geom_torsion
_geom_torsion_publ_flag
O2 Pt1 O1 C13 -3.7(10) no
C1 Pt1 O1 C13 176.6(10) no
O1 Pt1 O2 C15 0.7(9) no
C7 Pt1 O2 C15 -177.8(10) no
O1 Pt1 C1 S1 -1.6(9) no
O1 Pt1 C1 N1 -179.9(9) no
C7 Pt1 C1 S1 176.9(10) no
C7 Pt1 C1 N1 -1.4(10) no
O2 Pt1 C7 C6 -177.3(9) no
O2 Pt1 C7 C8 1.6(11) no
C1 Pt1 C7 C6 2.2(9) no
C1 Pt1 C7 C8 -178.8(12) no
C4 S1 C1 Pt1 -178.3(9) no
C4 S1 C1 N1 0.2(9) no
C1 S1 C4 C2 -0.1(10) no
C1 S1 C4 C5 178.5(11) no
Pt1 O1 C13 C12 -173.0(8) no
Pt1 O1 C13 C14 5.5(18) no
Pt1 O2 C15 C14 0.6(18) no
Pt1 O2 C15 C16 177.6(8) no
C2 N1 C1 Pt1 178.4(8) no
C2 N1 C1 S1 -0.3(13) no
C6 N1 C1 Pt1 0.3(14) no
C6 N1 C1 S1 -178.3(8) no
C1 N1 C2 C3 -180.0(11) no
C1 N1 C2 C4 0.3(15) no
C6 N1 C2 C3 -2.4(19) no
C6 N1 C2 C4 177.9(12) no
C1 N1 C6 C7 1.5(14) no
C1 N1 C6 C11 -179.2(12) no
C2 N1 C6 C7 -176.2(11) no
C2 N1 C6 C11 3(2) no
N1 C2 C4 S1 -0.1(13) no
N1 C2 C4 C5 -178.5(12) no
C3 C2 C4 S1 -179.8(10) no
C3 C2 C4 C5 2(2) no
N1 C6 C7 Pt1 -2.6(13) no
N1 C6 C7 C8 178.3(10) no
C11 C6 C7 Pt1 178.0(9) no
C11 C6 C7 C8 -1.0(18) no
N1 C6 C11 C10 -178.4(11) no
C7 C6 C11 C10 0.8(18) no
Pt1 C7 C8 C9 -179.1(9) no
C6 C7 C8 C9 -0.2(17) no
C7 C8 C9 Br1 -178.9(9) no
C7 C8 C9 C10 1.6(19) no
Br1 C9 C10 C11 178.7(9) no
C8 C9 C10 C11 -1.8(19) no
C9 C10 C11 C6 0.5(18) no
O1 C13 C14 C15 -4(2) no
C12 C13 C14 C15 174.7(13) no
C13 C14 C15 O2 0(2) no
C13 C14 C15 C16 -176.5(13) no
